data_1519170
loop_
_publ_author_name
'Underhill, Allan E.'
'Coles, Simon J.'
'Hursthouse, Michael B.'

_publ_section_title
;
 C25H18Fe2S5
;
_journal_name_full 'Crystal Structure Report Archive'
_journal_page_first 764
_journal_year 1996
_chemical_formula_sum 'C25 H18 Fe2 S5'
_chemical_formula_weight 590.39
_space_group_IT_number 2
_symmetry_cell_setting triclinic
_symmetry_space_group_name_Hall '-P 1'
_symmetry_space_group_name_H-M 'P -1'
_atom_sites_solution_hydrogens geom
_atom_sites_solution_primary direct
_atom_sites_solution_secondary difmap
_cell_angle_alpha 66.46(2)
_cell_angle_beta 66.861(10)
_cell_angle_gamma 74.49(2)
_cell_formula_units_Z 2
_cell_length_a 9.939(2)
_cell_length_b 11.4042(10)
_cell_length_c 12.063(9)
_cell_measurement_temperature 150(2)
_cell_volume 1142.7(9)
_computing_structure_refinement 'SHELXL-92 (Sheldrick, 1993)'
_computing_structure_solution 'SHELXS-86 (Sheldrick, 1990)'
_diffrn_ambient_temperature 150(2)
_diffrn_radiation_monochromator graphite
_diffrn_radiation_source 'fine-focus sealed tube'
_diffrn_radiation_type MoK\a
_diffrn_radiation_wavelength 0.71069
_diffrn_reflns_av_R_equivalents 0.0460
_diffrn_reflns_av_sigmaI/netI 0.0573
_diffrn_reflns_limit_h_max 11
_diffrn_reflns_limit_h_min -11
_diffrn_reflns_limit_k_max 12
_diffrn_reflns_limit_k_min -12
_diffrn_reflns_limit_l_max 14
_diffrn_reflns_limit_l_min -13
_diffrn_reflns_number 4562
_diffrn_reflns_theta_max 24.94
_diffrn_reflns_theta_min 1.95
_exptl_absorpt_coefficient_mu 1.740
_exptl_crystal_density_diffrn 1.716
_exptl_crystal_F_000 600
_exptl_crystal_size_max 0.2
_exptl_crystal_size_mid 0.11
_exptl_crystal_size_min 0.11
_refine_diff_density_max 1.195
_refine_diff_density_min -0.862
_refine_diff_density_rms 0.091
_refine_ls_extinction_method none
_refine_ls_goodness_of_fit_all 0.998
_refine_ls_goodness_of_fit_obs 1.049
_refine_ls_matrix_type full
_refine_ls_number_parameters 289
_refine_ls_number_reflns 3114
_refine_ls_number_restraints 0
_refine_ls_restrained_S_all 1.005
_refine_ls_restrained_S_obs 1.049
_refine_ls_R_factor_all 0.0408
_refine_ls_R_factor_obs 0.0352
_refine_ls_shift/esd_max -0.000
_refine_ls_shift/esd_mean 0.000
_refine_ls_structure_factor_coef Fsqd
_refine_ls_weighting_scheme 'calc w=1/[\s^2^(Fo^2^)+(0.0445P)^2^+0.0000P] where P=(Fo^2^+2Fc^2^)/3'
_refine_ls_wR_factor_all 0.0851
_refine_ls_wR_factor_obs 0.0827
_reflns_number_observed 2742
_reflns_number_total 3115
_reflns_observed_criterion >2sigma(I)
_cod_data_source_file eCrystal-764.cif
_cod_data_source_block s92
_cod_depositor_comments
;
Citation :
Underhill, Allan E. and Coles, Simon J. and Hursthouse, Michael B. (1996) 
University of Southampton, Crystal Structure Report Archive. 

More at:
http://ecrystals.chem.soton.ac.uk/764/
;
_cod_original_sg_symbol_H-M P-1
_cod_database_code 1519170

loop_
_symmetry_equiv_pos_as_xyz
'x, y, z'
'-x, -y, -z'

loop_
_atom_site_aniso_label
_atom_site_aniso_U_11
_atom_site_aniso_U_22
_atom_site_aniso_U_33
_atom_site_aniso_U_23
_atom_site_aniso_U_13
_atom_site_aniso_U_12
Fe1 0.0190(3) 0.0168(3) 0.0117(3) -0.0058(2) -0.0041(3) -0.0047(2)
Fe2 0.0140(3) 0.0130(3) 0.0117(3) -0.0052(2) -0.0068(3) 0.0022(2)
S1 0.0164(5) 0.0171(5) 0.0206(5) -0.0109(4) -0.0119(4) 0.0066(4)
S2 0.0143(5) 0.0147(6) 0.0439(7) -0.0097(5) -0.0011(5) -0.0018(4)
S3 0.0138(5) 0.0197(6) 0.0208(6) -0.0107(5) -0.0051(5) 0.0037(4)
S4 0.0228(5) 0.0188(6) 0.0240(6) -0.0097(5) -0.0098(5) -0.0013(4)
S5 0.0339(6) 0.0308(7) 0.0269(6) -0.0197(5) -0.0092(6) 0.0081(5)
C1 0.134(6) 0.068(5) 0.009(3) -0.013(3) 0.018(4) -0.083(5)
C2 0.138(6) 0.034(3) 0.050(4) -0.018(3) -0.072(4) 0.006(4)
C3 0.036(3) 0.068(4) 0.052(3) -0.044(3) -0.016(3) -0.009(3)
C4 0.060(3) 0.021(3) 0.017(2) -0.008(2) -0.011(2) -0.014(2)
C5 0.032(3) 0.075(4) 0.046(3) -0.051(3) 0.003(3) -0.013(3)
C6 0.014(2) 0.018(2) 0.018(2) -0.008(2) -0.005(2) -0.003(2)
C7 0.024(2) 0.016(2) 0.019(2) -0.008(2) -0.015(2) 0.004(2)
C8 0.012(2) 0.025(2) 0.016(2) -0.009(2) -0.005(2) 0.004(2)
C9 0.014(2) 0.020(2) 0.010(2) -0.004(2) -0.001(2) -0.005(2)
C10 0.010(2) 0.015(2) 0.020(2) -0.008(2) -0.004(2) 0.001(2)
C11 0.027(2) 0.018(2) 0.014(2) -0.001(2) -0.009(2) -0.002(2)
C12 0.016(2) 0.019(2) 0.010(2) -0.003(2) -0.004(2) 0.000(2)
C13 0.019(2) 0.017(2) 0.016(2) -0.008(2) -0.013(2) 0.007(2)
C14 0.013(2) 0.022(2) 0.018(2) -0.009(2) -0.009(2) 0.006(2)
C15 0.027(2) 0.014(2) 0.023(2) -0.010(2) -0.016(2) 0.010(2)
C16 0.019(2) 0.028(2) 0.010(2) -0.006(2) -0.003(2) -0.002(2)
C17 0.037(2) 0.022(2) 0.014(2) -0.010(2) -0.015(2) 0.007(2)
C18 0.026(2) 0.027(3) 0.020(2) -0.006(2) -0.013(2) -0.007(2)
C19 0.018(2) 0.024(2) 0.014(2) -0.005(2) -0.010(2) 0.005(2)
C20 0.023(2) 0.016(2) 0.010(2) -0.001(2) -0.006(2) -0.003(2)
C21 0.020(2) 0.017(2) 0.020(2) -0.009(2) -0.014(2) 0.008(2)
C22 0.020(2) 0.014(2) 0.038(3) -0.007(2) -0.012(2) -0.000(2)
C23 0.014(2) 0.011(2) 0.012(2) -0.005(2) -0.004(2) 0.0057(15)
C24 0.017(2) 0.013(2) 0.014(2) -0.003(2) -0.004(2) 0.000(2)
C25 0.022(2) 0.016(2) 0.013(2) -0.003(2) -0.004(2) -0.001(2)

loop_
_atom_site_label
_atom_site_type_symbol
_atom_site_fract_x
_atom_site_fract_y
_atom_site_fract_z
_atom_site_U_iso_or_equiv
_atom_site_thermal_displace_type
_atom_site_occupancy
_atom_site_calc_flag
_atom_site_refinement_flags
_atom_site_disorder_group
Fe1 Fe 0.37601(5) 0.76271(5) 0.64162(5) 0.0152(2) Uani 1 d . .
Fe2 Fe 0.76827(5) 0.83422(5) 0.95134(5) 0.0125(2) Uani 1 d . .
S1 S 1.13097(9) 0.43841(9) 1.15909(9) 0.0164(2) Uani 1 d . .
S2 S 1.42030(10) 0.51973(10) 1.15491(11) 0.0271(3) Uani 1 d . .
S3 S 0.95133(9) 0.59367(9) 1.33652(9) 0.0182(2) Uani 1 d . .
S4 S 1.21112(10) 0.66585(10) 1.33432(10) 0.0206(2) Uani 1 d . .
S5 S 0.91125(11) 0.77203(11) 1.47519(10) 0.0300(3) Uani 1 d . .
C1 C 0.4593(9) 0.7841(6) 0.4529(4) 0.068(2) Uani 1 d . .
H1 H 0.5224(9) 0.8432(6) 0.3904(4) 0.082 Uiso 1 calc R .
C2 C 0.3061(8) 0.8058(5) 0.4919(6) 0.063(2) Uani 1 d . .
H2 H 0.2489(8) 0.8822(5) 0.4605(6) 0.075 Uiso 1 calc R .
C3 C 0.2531(5) 0.6936(5) 0.5857(5) 0.0427(13) Uani 1 d . .
H3 H 0.1543(5) 0.6816(5) 0.6280(5) 0.051 Uiso 1 calc R .
C4 C 0.3735(5) 0.6026(4) 0.6052(4) 0.0306(11) Uani 1 d . .
H4 H 0.3692(5) 0.5188(4) 0.6626(4) 0.037 Uiso 1 calc R .
C5 C 0.5023(5) 0.6582(6) 0.5240(5) 0.0446(14) Uani 1 d . .
H5 H 0.5986(5) 0.6188(6) 0.5182(5) 0.053 Uiso 1 calc R .
C6 C 0.4829(4) 0.8664(4) 0.6774(3) 0.0160(8) Uani 1 d . .
H6 H 0.5693(4) 0.9016(4) 0.6219(3) 0.019 Uiso 1 calc R .
C7 C 0.3368(4) 0.9287(4) 0.6830(4) 0.0179(9) Uani 1 d . .
H7 H 0.3109(4) 1.0118(4) 0.6327(4) 0.021 Uiso 1 calc R .
C8 C 0.2380(4) 0.8411(4) 0.7793(4) 0.0182(9) Uani 1 d . .
H8 H 0.1356(4) 0.8570(4) 0.8030(4) 0.022 Uiso 1 calc R .
C9 C 0.3215(4) 0.7252(4) 0.8335(3) 0.0152(8) Uani 1 d . .
H9 H 0.2836(4) 0.6520(4) 0.8981(3) 0.018 Uiso 1 calc R .
C10 C 0.4745(4) 0.7411(4) 0.7709(3) 0.0149(8) Uani 1 d . .
C11 C 0.8137(4) 0.9842(4) 0.7815(3) 0.0203(9) Uani 1 d . .
H11 H 0.8777(4) 1.0437(4) 0.7551(3) 0.024 Uiso 1 calc R .
C12 C 0.8524(4) 0.8651(4) 0.7585(3) 0.0160(8) Uani 1 d . .
H12 H 0.9460(4) 0.8327(4) 0.7149(3) 0.019 Uiso 1 calc R .
C13 C 0.7216(4) 0.8029(4) 0.8143(3) 0.0164(9) Uani 1 d . .
C14 C 0.6048(4) 0.8867(4) 0.8729(3) 0.0171(9) Uani 1 d . .
H14 H 0.5076(4) 0.8705(4) 0.9177(3) 0.021 Uiso 1 calc R .
C15 C 0.6613(4) 0.9975(4) 0.8516(4) 0.0200(9) Uani 1 d . .
H15 H 0.6078(4) 1.0671(4) 0.8787(4) 0.024 Uiso 1 calc R .
C16 C 0.6788(4) 0.7526(4) 1.1464(3) 0.0201(9) Uani 1 d . .
H16 H 0.5796(4) 0.7450(4) 1.1924(3) 0.024 Uiso 1 calc R .
C17 C 0.7509(4) 0.8585(4) 1.1167(3) 0.0229(9) Uani 1 d . .
H17 H 0.7075(4) 0.9322(4) 1.1395(3) 0.028 Uiso 1 calc R .
C18 C 0.9005(4) 0.8318(4) 1.0464(4) 0.0224(9) Uani 1 d . .
H18 H 0.9730(4) 0.8848(4) 1.0155(4) 0.027 Uiso 1 calc R .
C19 C 0.9214(4) 0.7110(4) 1.0312(3) 0.0194(9) Uani 1 d . .
H19 H 1.0096(4) 0.6712(4) 0.9878(3) 0.023 Uiso 1 calc R .
C20 C 0.7834(4) 0.6605(4) 1.0940(3) 0.0174(9) Uani 1 d . .
H20 H 0.7655(4) 0.5820(4) 1.0995(3) 0.021 Uiso 1 calc R .
C21 C 1.2896(4) 0.3245(4) 1.1809(4) 0.0176(9) Uani 1 d . .
C22 C 1.4012(4) 0.3539(4) 1.1953(4) 0.0238(10) Uani 1 d . .
C23 C 1.1214(4) 0.5380(3) 1.2424(3) 0.0138(8) Uani 1 d . .
C24 C 1.2411(4) 0.5723(4) 1.2410(3) 0.0162(8) Uani 1 d . .
C25 C 1.0178(4) 0.6832(4) 1.3862(3) 0.0190(9) Uani 1 d . .

loop_
_atom_type_symbol
_atom_type_description
_atom_type_scat_dispersion_real
_atom_type_scat_dispersion_imag
_atom_type_scat_source
C C 0.0033 0.0016 'International Tables Vol C Tables 4.2.6.8 and 6.1.1.4'
H H 0.0000 0.0000 'International Tables Vol C Tables 4.2.6.8 and 6.1.1.4'
S S 0.1246 0.1234 'International Tables Vol C Tables 4.2.6.8 and 6.1.1.4'
Fe Fe 0.3463 0.8444 'International Tables Vol C Tables 4.2.6.8 and 6.1.1.4'

loop_
_geom_angle_atom_site_label_1
_geom_angle_atom_site_label_2
_geom_angle_atom_site_label_3
_geom_angle
_geom_angle_site_symmetry_1
_geom_angle_site_symmetry_3
C2 Fe1 C1 40.2(2) . .
C2 Fe1 C6 130.2(2) . .
C1 Fe1 C6 108.7(2) . .
C2 Fe1 C3 40.0(2) . .
C1 Fe1 C3 67.2(2) . .
C6 Fe1 C3 168.7(2) . .
C2 Fe1 C5 67.6(2) . .
C1 Fe1 C5 40.2(2) . .
C6 Fe1 C5 117.0(2) . .
C3 Fe1 C5 67.3(2) . .
C2 Fe1 C9 147.7(2) . .
C1 Fe1 C9 171.5(3) . .
C6 Fe1 C9 68.62(15) . .
C3 Fe1 C9 116.9(2) . .
C5 Fe1 C9 132.9(2) . .
C2 Fe1 C8 115.1(2) . .
C1 Fe1 C8 146.9(3) . .
C6 Fe1 C8 68.35(14) . .
C3 Fe1 C8 108.9(2) . .
C5 Fe1 C8 171.1(2) . .
C9 Fe1 C8 40.59(14) . .
C2 Fe1 C7 107.3(2) . .
C1 Fe1 C7 115.2(2) . .
C6 Fe1 C7 40.79(14) . .
C3 Fe1 C7 130.2(2) . .
C5 Fe1 C7 148.0(2) . .
C9 Fe1 C7 68.53(15) . .
C8 Fe1 C7 40.57(15) . .
C2 Fe1 C4 67.0(2) . .
C1 Fe1 C4 67.0(2) . .
C6 Fe1 C4 149.8(2) . .
C3 Fe1 C4 39.7(2) . .
C5 Fe1 C4 40.0(2) . .
C9 Fe1 C4 110.9(2) . .
C8 Fe1 C4 132.2(2) . .
C7 Fe1 C4 169.2(2) . .
C2 Fe1 C10 169.7(2) . .
C1 Fe1 C10 132.0(2) . .
C6 Fe1 C10 40.68(14) . .
C3 Fe1 C10 149.7(2) . .
C5 Fe1 C10 110.5(2) . .
C9 Fe1 C10 40.91(14) . .
C8 Fe1 C10 68.42(14) . .
C7 Fe1 C10 68.57(14) . .
C4 Fe1 C10 118.6(2) . .
C14 Fe2 C19 156.4(2) . .
C14 Fe2 C18 161.91(15) . .
C19 Fe2 C18 40.5(2) . .
C14 Fe2 C15 40.36(15) . .
C19 Fe2 C15 161.9(2) . .
C18 Fe2 C15 124.9(2) . .
C14 Fe2 C12 68.62(14) . .
C19 Fe2 C12 107.66(15) . .
C18 Fe2 C12 120.03(15) . .
C15 Fe2 C12 68.23(15) . .
C14 Fe2 C11 68.0(2) . .
C19 Fe2 C11 125.20(15) . .
C18 Fe2 C11 107.3(2) . .
C15 Fe2 C11 40.40(15) . .
C12 Fe2 C11 40.41(15) . .
C14 Fe2 C20 121.2(2) . .
C19 Fe2 C20 40.89(15) . .
C18 Fe2 C20 68.3(2) . .
C15 Fe2 C20 155.58(15) . .
C12 Fe2 C20 126.21(15) . .
C11 Fe2 C20 162.94(14) . .
C14 Fe2 C17 125.49(15) . .
C19 Fe2 C17 68.11(15) . .
C18 Fe2 C17 40.27(15) . .
C15 Fe2 C17 107.5(2) . .
C12 Fe2 C17 154.4(2) . .
C11 Fe2 C17 119.9(2) . .
C20 Fe2 C17 68.2(2) . .
C14 Fe2 C13 41.09(13) . .
C19 Fe2 C13 120.71(14) . .
C18 Fe2 C13 155.34(15) . .
C15 Fe2 C13 68.57(15) . .
C12 Fe2 C13 40.98(14) . .
C11 Fe2 C13 68.5(2) . .
C20 Fe2 C13 108.2(2) . .
C17 Fe2 C13 163.17(15) . .
C14 Fe2 C16 108.6(2) . .
C19 Fe2 C16 68.05(15) . .
C18 Fe2 C16 67.7(2) . .
C15 Fe2 C16 120.8(2) . .
C12 Fe2 C16 163.7(2) . .
C11 Fe2 C16 155.0(2) . .
C20 Fe2 C16 40.34(14) . .
C17 Fe2 C16 40.4(2) . .
C13 Fe2 C16 126.4(2) . .
C23 S1 C21 101.7(2) . .
C24 S2 C22 99.2(2) . .
C25 S3 C23 97.1(2) . .
C24 S4 C25 96.7(2) . .
C2 C1 C5 108.3(4) . .
C2 C1 Fe1 69.7(3) . .
C5 C1 Fe1 70.4(3) . .
C1 C2 C3 108.1(5) . .
C1 C2 Fe1 70.2(3) . .
C3 C2 Fe1 70.7(3) . .
C4 C3 C2 107.9(5) . .
C4 C3 Fe1 70.6(2) . .
C2 C3 Fe1 69.3(3) . .
C3 C4 C5 108.5(4) . .
C3 C4 Fe1 69.7(2) . .
C5 C4 Fe1 69.6(3) . .
C4 C5 C1 107.2(5) . .
C4 C5 Fe1 70.4(2) . .
C1 C5 Fe1 69.4(3) . .
C10 C6 C7 108.6(3) . .
C10 C6 Fe1 70.3(2) . .
C7 C6 Fe1 70.0(2) . .
C8 C7 C6 107.5(3) . .
C8 C7 Fe1 69.6(2) . .
C6 C7 Fe1 69.2(2) . .
C9 C8 C7 108.6(3) . .
C9 C8 Fe1 69.7(2) . .
C7 C8 Fe1 69.8(2) . .
C8 C9 C10 107.8(3) . .
C8 C9 Fe1 69.7(2) . .
C10 C9 Fe1 69.9(2) . .
C6 C10 C9 107.4(3) . .
C6 C10 C22 127.1(3) . 2_767
C9 C10 C22 125.4(3) . 2_767
C6 C10 Fe1 69.1(2) . .
C9 C10 Fe1 69.2(2) . .
C22 C10 Fe1 129.8(3) 2_767 .
C15 C11 C12 108.5(3) . .
C15 C11 Fe2 69.7(2) . .
C12 C11 Fe2 69.7(2) . .
C11 C12 C13 108.1(3) . .
C11 C12 Fe2 69.8(2) . .
C13 C12 Fe2 69.8(2) . .
C14 C13 C12 106.4(3) . .
C14 C13 C21 126.2(3) . 2_767
C12 C13 C21 127.2(3) . 2_767
C14 C13 Fe2 68.5(2) . .
C12 C13 Fe2 69.2(2) . .
C21 C13 Fe2 123.9(3) 2_767 .
C15 C14 C13 108.9(3) . .
C15 C14 Fe2 70.5(2) . .
C13 C14 Fe2 70.5(2) . .
C14 C15 C11 108.0(3) . .
C14 C15 Fe2 69.1(2) . .
C11 C15 Fe2 69.9(2) . .
C20 C16 C17 108.6(3) . .
C20 C16 Fe2 69.7(2) . .
C17 C16 Fe2 69.7(2) . .
C18 C17 C16 107.7(3) . .
C18 C17 Fe2 69.4(2) . .
C16 C17 Fe2 69.9(2) . .
C17 C18 C19 108.4(3) . .
C17 C18 Fe2 70.3(2) . .
C19 C18 Fe2 69.4(2) . .
C18 C19 C20 108.2(3) . .
C18 C19 Fe2 70.1(2) . .
C20 C19 Fe2 70.3(2) . .
C16 C20 C19 107.1(3) . .
C16 C20 Fe2 69.9(2) . .
C19 C20 Fe2 68.8(2) . .
C22 C21 C13 125.0(3) . 2_767
C22 C21 S1 122.7(3) . .
C13 C21 S1 112.3(2) 2_767 .
C21 C22 C10 124.3(4) . 2_767
C21 C22 S2 120.2(3) . .
C10 C22 S2 115.1(3) 2_767 .
C24 C23 S3 116.5(3) . .
C24 C23 S1 123.1(3) . .
S3 C23 S1 120.4(2) . .
C23 C24 S4 116.8(3) . .
C23 C24 S2 121.9(3) . .
S4 C24 S2 121.3(2) . .
S5 C25 S3 123.6(2) . .
S5 C25 S4 123.7(2) . .
S3 C25 S4 112.6(2) . .

loop_
_geom_bond_atom_site_label_1
_geom_bond_atom_site_label_2
_geom_bond_distance
_geom_bond_site_symmetry_2
Fe1 C2 2.021(5) .
Fe1 C1 2.027(5) .
Fe1 C6 2.038(4) .
Fe1 C3 2.039(4) .
Fe1 C5 2.040(4) .
Fe1 C9 2.045(4) .
Fe1 C8 2.045(4) .
Fe1 C7 2.048(4) .
Fe1 C4 2.050(4) .
Fe1 C10 2.054(4) .
Fe2 C14 2.032(3) .
Fe2 C19 2.036(4) .
Fe2 C18 2.045(4) .
Fe2 C15 2.050(4) .
Fe2 C12 2.051(4) .
Fe2 C11 2.053(4) .
Fe2 C20 2.057(4) .
Fe2 C17 2.057(4) .
Fe2 C13 2.059(4) .
Fe2 C16 2.059(4) .
S1 C23 1.757(4) .
S1 C21 1.789(3) .
S2 C24 1.755(3) .
S2 C22 1.798(4) .
S3 C25 1.733(4) .
S3 C23 1.745(3) .
S4 C24 1.738(4) .
S4 C25 1.753(4) .
S5 C25 1.643(4) .
C1 C2 1.389(8) .
C1 C5 1.398(8) .
C2 C3 1.390(7) .
C3 C4 1.388(6) .
C4 C5 1.398(6) .
C6 C10 1.422(5) .
C6 C7 1.424(5) .
C7 C8 1.419(5) .
C8 C9 1.418(5) .
C9 C10 1.432(5) .
C10 C22 1.481(5) 2_767
C11 C15 1.417(5) .
C11 C12 1.418(5) .
C12 C13 1.439(5) .
C13 C14 1.436(5) .
C13 C21 1.464(5) 2_767
C14 C15 1.408(5) .
C16 C20 1.419(5) .
C16 C17 1.420(5) .
C17 C18 1.412(5) .
C18 C19 1.413(5) .
C19 C20 1.430(5) .
C21 C22 1.330(5) .
C21 C13 1.464(5) 2_767
C22 C10 1.481(5) 2_767
C23 C24 1.340(5) .
